data_4519292
loop_
_publ_author_name
'Liu, Yun'
'Chen, Yushuang'
'Yihuo, Aying'
'Zhou, Yuqiao'
'Liu, Xiaohua'
'Lin, Lili'
'Feng, Xiaoming'

_publ_section_title
;
 Diastereodivergent Synthesis of Chiral \a-Aminoketones via a Catalytic
 O--H Insertion/Barnes--Claisen Rearrangement Reaction
;
_journal_name_full 'ACS Catalysis'
_journal_page_first 1784
_journal_page_last 1790
_journal_paper_doi 10.1021/acscatal.1c05789
_journal_year 2022
_chemical_absolute_configuration ad
_chemical_formula_moiety 'C20 H21 N O4 S'
_chemical_formula_sum 'C20 H21 N O4 S'
_chemical_formula_weight 371.44
_space_group_crystal_system orthorhombic
_space_group_IT_number 19
_space_group_name_Hall 'P 2ac 2ab'
_space_group_name_H-M_alt 'P 21 21 21'
_atom_sites_solution_hydrogens mixed
_atom_sites_solution_primary dual
_atom_sites_solution_secondary difmap
_audit_creation_method SHELXL-2018/3
_cell_angle_alpha 90
_cell_angle_beta 90
_cell_angle_gamma 90
_cell_formula_units_Z 4
_cell_length_a 5.38840(10)
_cell_length_b 14.8582(3)
_cell_length_c 23.6108(5)
_cell_measurement_reflns_used 5579
_cell_measurement_temperature 173(2)
_cell_measurement_theta_max 68.29
_cell_measurement_theta_min 3.74
_cell_volume 1890.33(7)
_computing_cell_refinement 'Bruker SAINT'
_computing_data_collection 'Bruker APEX3'
_computing_data_reduction 'Bruker SAINT'
_computing_molecular_graphics 'Bruker SHELXTL'
_computing_publication_material 'Bruker SHELXTL'
_computing_structure_refinement 'SHELXL-2018/3 (Sheldrick, 2018)'
_computing_structure_solution 'SHELXT (Sheldrick 2008)'
_diffrn_ambient_temperature 173(2)
_diffrn_measured_fraction_theta_full 0.973
_diffrn_measured_fraction_theta_max 0.973
_diffrn_measurement_device_type 'Bruker D8 Venture Photon II'
_diffrn_measurement_method '\f and \w scans'
_diffrn_radiation_type CuK\a
_diffrn_radiation_wavelength 1.54178
_diffrn_reflns_av_R_equivalents 0.0807
_diffrn_reflns_av_unetI/netI 0.0815
_diffrn_reflns_Laue_measured_fraction_full 0.973
_diffrn_reflns_Laue_measured_fraction_max 0.973
_diffrn_reflns_limit_h_max 5
_diffrn_reflns_limit_h_min -6
_diffrn_reflns_limit_k_max 17
_diffrn_reflns_limit_k_min -17
_diffrn_reflns_limit_l_max 28
_diffrn_reflns_limit_l_min -28
_diffrn_reflns_number 8306
_diffrn_reflns_point_group_measured_fraction_full 0.963
_diffrn_reflns_point_group_measured_fraction_max 0.964
_diffrn_reflns_theta_full 67.679
_diffrn_reflns_theta_max 68.284
_diffrn_reflns_theta_min 3.515
_exptl_absorpt_coefficient_mu 1.729
_exptl_absorpt_correction_T_max 1.0000
_exptl_absorpt_correction_T_min 0.4869
_exptl_absorpt_correction_type numerical
_exptl_absorpt_process_details 'SADABS (Krause et al., 2015)'
_exptl_crystal_colour yellow
_exptl_crystal_density_diffrn 1.305
_exptl_crystal_description rod
_exptl_crystal_F_000 784
_exptl_crystal_size_max 0.634
_exptl_crystal_size_mid 0.050
_exptl_crystal_size_min 0.049
_refine_diff_density_max 0.593
_refine_diff_density_min -0.440
_refine_diff_density_rms 0.070
_refine_ls_abs_structure_details
; 
 Flack x determined using 1171 quotients [(I+)-(I-)]/[(I+)+(I-)] 
 (Parsons, Flack and Wagner, Acta Cryst. B69 (2013) 249-259). 
;
_refine_ls_abs_structure_Flack 0.079(12)
_refine_ls_extinction_method none
_refine_ls_goodness_of_fit_ref 1.071
_refine_ls_hydrogen_treatment mixed
_refine_ls_matrix_type full
_refine_ls_number_parameters 247
_refine_ls_number_reflns 3341
_refine_ls_number_restraints 1
_refine_ls_restrained_S_all 1.070
_refine_ls_R_factor_all 0.0559
_refine_ls_R_factor_gt 0.0473
_refine_ls_shift/su_max 0.001
_refine_ls_shift/su_mean 0.000
_refine_ls_structure_factor_coef Fsqd
_refine_ls_weighting_details 'w=1/[\s^2^(Fo^2^)+(0.0631P)^2^+0.4374P] where P=(Fo^2^+2Fc^2^)/3'
_refine_ls_weighting_scheme calc
_refine_ls_wR_factor_gt 0.1140
_refine_ls_wR_factor_ref 0.1265
_reflns_Friedel_coverage 0.684
_reflns_Friedel_fraction_full 0.950
_reflns_Friedel_fraction_max 0.950
_reflns_number_gt 3093
_reflns_number_total 3341
_reflns_threshold_expression 'I > 2\s(I)'
_cod_data_source_file cs1c05789_si_004.cif
_cod_data_source_block liy021
_cod_database_code 4519292
_shelx_shelxl_version_number 2018/3
_shelx_space_group_comment
; 
The symmetry employed for this shelxl refinement is uniquely defined 
by the following loop, which should always be used as a source of 
symmetry information in preference to the above space-group names. 
They are only intended as comments. 
;
_shelx_estimated_absorpt_t_min 0.407
_shelx_estimated_absorpt_t_max 0.920

loop_
_space_group_symop_operation_xyz
'x, y, z'
'-x+1/2, -y, z+1/2'
'-x, y+1/2, -z+1/2'
'x+1/2, -y+1/2, -z'

loop_
_atom_site_label
_atom_site_type_symbol
_atom_site_fract_x
_atom_site_fract_y
_atom_site_fract_z
_atom_site_U_iso_or_equiv
_atom_site_adp_type
_atom_site_occupancy
_atom_site_site_symmetry_order
_atom_site_calc_flag
_atom_site_refinement_flags_posn
_atom_site_refinement_flags_adp
_atom_site_refinement_flags_occupancy
_atom_site_disorder_assembly
_atom_site_disorder_group
S S 0.13866(16) 0.52718(5) 0.55341(3) 0.0251(2) Uani 1 1 d . . . . .
O1 O 0.2234(6) 0.5198(2) 0.49613(11) 0.0362(7) Uani 1 1 d . . . . .
O2 O -0.1000(5) 0.49250(19) 0.56916(13) 0.0348(6) Uani 1 1 d . . . . .
O3 O 0.0388(8) 0.5015(3) 0.75269(16) 0.0578(10) Uani 1 1 d . . . . .
O4 O 0.5229(7) 0.5823(2) 0.67881(14) 0.0466(8) Uani 1 1 d . . . . .
N N 0.3438(6) 0.4741(2) 0.59117(12) 0.0260(6) Uani 1 1 d D . . . .
H1N H 0.503(5) 0.487(3) 0.5814(19) 0.027(11) Uiso 1 1 d D . . . .
C1 C 0.3861(13) 0.5759(4) 0.7949(2) 0.0573(14) Uani 1 1 d . . . . .
H1A H 0.304823 0.563667 0.831276 0.086 Uiso 1 1 calc R U . . .
H1B H 0.388933 0.640940 0.788137 0.086 Uiso 1 1 calc R U . . .
H1C H 0.556444 0.552863 0.795916 0.086 Uiso 1 1 calc R U . . .
C2 C 0.2471(9) 0.5308(3) 0.74888(18) 0.0377(9) Uani 1 1 d . . . . .
C3 C 0.3726(8) 0.5261(2) 0.69046(15) 0.0292(8) Uani 1 1 d . . . . .
C4 C 0.2975(7) 0.4507(2) 0.65010(15) 0.0254(8) Uani 1 1 d . . . . .
H4 H 0.117034 0.437338 0.655198 0.030 Uiso 1 1 calc R U . . .
C5 C 0.4518(8) 0.3647(2) 0.66422(16) 0.0282(8) Uani 1 1 d . . . . .
H5 H 0.630487 0.379984 0.658020 0.034 Uiso 1 1 calc R U . . .
C6 C 0.4250(9) 0.3365(3) 0.72505(17) 0.0353(9) Uani 1 1 d . . . . .
H6 H 0.264241 0.319145 0.737481 0.042 Uiso 1 1 calc R U . . .
C7 C 0.6041(13) 0.3338(4) 0.7622(2) 0.0527(13) Uani 1 1 d . . . . .
H7A H 0.538(13) 0.316(5) 0.800(3) 0.063 Uiso 1 1 d . U . . .
H7B H 0.742(14) 0.357(5) 0.752(3) 0.063 Uiso 1 1 d . U . . .
C11 C 0.3881(8) 0.2882(2) 0.62404(16) 0.0278(8) Uani 1 1 d . . . . .
C12 C 0.1741(8) 0.2375(3) 0.62960(18) 0.0332(8) Uani 1 1 d . . . . .
H12 H 0.058110 0.251571 0.658595 0.040 Uiso 1 1 calc R U . . .
C13 C 0.1278(9) 0.1663(3) 0.59309(19) 0.0363(9) Uani 1 1 d . . . . .
H13 H -0.018570 0.131470 0.597697 0.044 Uiso 1 1 calc R U . . .
C14 C 0.2904(9) 0.1458(2) 0.55056(18) 0.0348(9) Uani 1 1 d . . . . .
H14 H 0.257010 0.096968 0.525702 0.042 Uiso 1 1 calc R U . . .
C15 C 0.5037(9) 0.1965(3) 0.54395(19) 0.0391(10) Uani 1 1 d . . . . .
H15 H 0.617142 0.182723 0.514385 0.047 Uiso 1 1 calc R U . . .
C16 C 0.5519(8) 0.2673(3) 0.58045(17) 0.0313(8) Uani 1 1 d . . . . .
H16 H 0.698542 0.301943 0.575679 0.038 Uiso 1 1 calc R U . . .
C21 C 0.1483(7) 0.6427(2) 0.57118(14) 0.0222(7) Uani 1 1 d . . . . .
C22 C 0.3389(7) 0.6953(3) 0.54973(16) 0.0300(8) Uani 1 1 d . . . . .
H22 H 0.466177 0.669542 0.527107 0.036 Uiso 1 1 calc R U . . .
C23 C 0.3388(8) 0.7865(3) 0.56213(16) 0.0323(8) Uani 1 1 d . . . . .
H23 H 0.467113 0.823409 0.547218 0.039 Uiso 1 1 calc R U . . .
C24 C 0.1568(9) 0.8254(2) 0.59570(16) 0.0325(8) Uani 1 1 d . . . . .
C25 C -0.0296(9) 0.7706(3) 0.61727(19) 0.0370(9) Uani 1 1 d . . . . .
H25 H -0.155300 0.796132 0.640480 0.044 Uiso 1 1 calc R U . . .
C26 C -0.0348(8) 0.6791(3) 0.60539(18) 0.0316(8) Uani 1 1 d . . . . .
H26 H -0.162220 0.642033 0.620502 0.038 Uiso 1 1 calc R U . . .
C27 C 0.1610(12) 0.9252(3) 0.6064(2) 0.0492(12) Uani 1 1 d . . . . .
H27A H 0.328937 0.948295 0.599887 0.074 Uiso 1 1 calc R U . . .
H27B H 0.111793 0.937174 0.645596 0.074 Uiso 1 1 calc R U . . .
H27C H 0.044932 0.955087 0.580526 0.074 Uiso 1 1 calc R U . . .

loop_
_atom_site_aniso_label
_atom_site_aniso_U_11
_atom_site_aniso_U_22
_atom_site_aniso_U_33
_atom_site_aniso_U_23
_atom_site_aniso_U_13
_atom_site_aniso_U_12
S 0.0236(4) 0.0259(4) 0.0257(4) -0.0011(3) -0.0031(3) -0.0025(3)
O1 0.0451(17) 0.0385(14) 0.0252(12) -0.0043(11) 0.0017(11) 0.0012(13)
O2 0.0263(15) 0.0349(13) 0.0433(14) -0.0028(11) -0.0045(11) -0.0045(11)
O3 0.047(2) 0.071(2) 0.055(2) -0.0111(18) 0.0224(17) -0.0083(18)
O4 0.0458(19) 0.0507(17) 0.0433(17) -0.0049(14) 0.0084(15) -0.0223(16)
N 0.0240(16) 0.0279(14) 0.0262(14) 0.0003(12) 0.0071(12) -0.0025(13)
C1 0.079(4) 0.055(3) 0.038(2) -0.016(2) 0.010(3) -0.010(3)
C2 0.042(3) 0.0322(18) 0.039(2) -0.0036(17) 0.0119(18) 0.0001(18)
C3 0.0290(19) 0.0293(16) 0.0294(17) -0.0016(14) 0.0032(15) -0.0019(17)
C4 0.0289(19) 0.0236(16) 0.0235(16) 0.0021(13) 0.0070(14) 0.0000(13)
C5 0.0225(17) 0.0302(17) 0.0318(19) 0.0037(15) -0.0034(15) -0.0021(14)
C6 0.043(3) 0.0319(18) 0.0308(19) 0.0021(15) -0.0007(17) 0.0004(16)
C7 0.064(4) 0.058(3) 0.036(2) 0.002(2) -0.014(2) 0.000(3)
C11 0.031(2) 0.0225(15) 0.0299(17) 0.0038(13) -0.0070(15) 0.0040(14)
C12 0.030(2) 0.0304(18) 0.040(2) -0.0026(15) 0.0062(17) 0.0004(15)
C13 0.036(2) 0.0265(17) 0.047(2) -0.0012(16) 0.004(2) -0.0017(16)
C14 0.049(2) 0.0241(17) 0.0314(18) 0.0011(15) -0.0023(18) 0.0010(15)
C15 0.050(3) 0.034(2) 0.034(2) 0.0009(16) 0.0079(18) 0.0067(17)
C16 0.0254(18) 0.0304(18) 0.038(2) 0.0055(15) -0.0005(16) -0.0039(14)
C21 0.0157(16) 0.0278(15) 0.0231(15) 0.0012(12) -0.0049(13) 0.0024(13)
C22 0.026(2) 0.0340(17) 0.0301(17) 0.0030(14) 0.0050(17) -0.0008(14)
C23 0.035(2) 0.0341(18) 0.0275(17) 0.0081(15) -0.0022(16) -0.0125(16)
C24 0.045(2) 0.0276(17) 0.0252(16) 0.0033(13) -0.0114(19) 0.0016(16)
C25 0.033(2) 0.039(2) 0.038(2) -0.0055(17) -0.0009(18) 0.0081(17)
C26 0.0222(17) 0.0361(19) 0.036(2) 0.0001(16) 0.0040(16) -0.0021(15)
C27 0.072(4) 0.0279(19) 0.048(2) -0.0002(17) -0.016(3) 0.002(2)

loop_
_atom_type_symbol
_atom_type_description
_atom_type_scat_dispersion_real
_atom_type_scat_dispersion_imag
_atom_type_scat_source
C C 0.0181 0.0091 'International Tables Vol C Tables 4.2.6.8 and 6.1.1.4'
H H 0.0000 0.0000 'International Tables Vol C Tables 4.2.6.8 and 6.1.1.4'
N N 0.0311 0.0180 'International Tables Vol C Tables 4.2.6.8 and 6.1.1.4'
O O 0.0492 0.0322 'International Tables Vol C Tables 4.2.6.8 and 6.1.1.4'
S S 0.3331 0.5567 'International Tables Vol C Tables 4.2.6.8 and 6.1.1.4'

loop_
_geom_angle_atom_site_label_1
_geom_angle_atom_site_label_2
_geom_angle_atom_site_label_3
_geom_angle
_geom_angle_site_symmetry_1
_geom_angle_site_symmetry_3
_geom_angle_publ_flag
O1 S O2 120.23(18) . . ?
O1 S N 105.32(16) . . ?
O2 S N 107.06(16) . . ?
O1 S C21 106.81(17) . . ?
O2 S C21 108.28(17) . . ?
N S C21 108.73(16) . . ?
C4 N S 121.6(2) . . ?
O3 C2 C1 125.4(4) . . ?
O3 C2 C3 117.3(4) . . ?
C1 C2 C3 117.2(4) . . ?
O4 C3 C4 123.3(3) . . ?
O4 C3 C2 118.2(3) . . ?
C4 C3 C2 118.5(3) . . ?
N C4 C3 112.1(3) . . ?
N C4 C5 107.9(3) . . ?
C3 C4 C5 109.1(3) . . ?
C6 C5 C11 111.5(3) . . ?
C6 C5 C4 112.4(3) . . ?
C11 C5 C4 111.0(3) . . ?
C7 C6 C5 125.4(5) . . ?
C12 C11 C16 118.5(4) . . ?
C12 C11 C5 122.4(4) . . ?
C16 C11 C5 119.1(4) . . ?
C11 C12 C13 120.4(4) . . ?
C14 C13 C12 120.8(4) . . ?
C13 C14 C15 119.6(4) . . ?
C14 C15 C16 120.0(4) . . ?
C15 C16 C11 120.8(4) . . ?
C26 C21 C22 121.4(3) . . ?
C26 C21 S 119.8(3) . . ?
C22 C21 S 118.9(3) . . ?
C23 C22 C21 118.3(4) . . ?
C22 C23 C24 121.9(4) . . ?
C23 C24 C25 118.5(3) . . ?
C23 C24 C27 119.7(4) . . ?
C25 C24 C27 121.8(4) . . ?
C26 C25 C24 120.9(4) . . ?
C21 C26 C25 119.1(4) . . ?

loop_
_geom_bond_atom_site_label_1
_geom_bond_atom_site_label_2
_geom_bond_distance
_geom_bond_site_symmetry_2
_geom_bond_publ_flag
S O1 1.431(3) . ?
S O2 1.434(3) . ?
S N 1.625(3) . ?
S C21 1.768(3) . ?
O3 C2 1.207(6) . ?
O4 C3 1.195(5) . ?
N C4 1.456(4) . ?
C1 C2 1.481(7) . ?
C2 C3 1.538(5) . ?
C3 C4 1.525(5) . ?
C4 C5 1.561(5) . ?
C5 C6 1.503(5) . ?
C5 C11 1.520(5) . ?
C6 C7 1.305(7) . ?
C11 C12 1.384(6) . ?
C11 C16 1.391(6) . ?
C12 C13 1.387(6) . ?
C13 C14 1.367(6) . ?
C14 C15 1.383(7) . ?
C15 C16 1.384(6) . ?
C21 C26 1.385(5) . ?
C21 C22 1.386(5) . ?
C22 C23 1.386(6) . ?
C23 C24 1.387(6) . ?
C24 C25 1.389(7) . ?
C24 C27 1.504(5) . ?
C25 C26 1.388(6) . ?

loop_
_geom_torsion_atom_site_label_1
_geom_torsion_atom_site_label_2
_geom_torsion_atom_site_label_3
_geom_torsion_atom_site_label_4
_geom_torsion
_geom_torsion_site_symmetry_1
_geom_torsion_site_symmetry_2
_geom_torsion_site_symmetry_3
_geom_torsion_site_symmetry_4
_geom_torsion_publ_flag
O1 S N C4 -167.2(3) . . . . ?
O2 S N C4 -38.1(3) . . . . ?
C21 S N C4 78.7(3) . . . . ?
O3 C2 C3 O4 150.6(5) . . . . ?
C1 C2 C3 O4 -25.9(6) . . . . ?
O3 C2 C3 C4 -28.8(6) . . . . ?
C1 C2 C3 C4 154.8(4) . . . . ?
S N C4 C3 -87.8(4) . . . . ?
S N C4 C5 152.0(3) . . . . ?
O4 C3 C4 N -23.6(6) . . . . ?
C2 C3 C4 N 155.7(3) . . . . ?
O4 C3 C4 C5 95.9(5) . . . . ?
C2 C3 C4 C5 -84.8(4) . . . . ?
N C4 C5 C6 177.9(3) . . . . ?
C3 C4 C5 C6 55.8(4) . . . . ?
N C4 C5 C11 -56.5(4) . . . . ?
C3 C4 C5 C11 -178.5(3) . . . . ?
C11 C5 C6 C7 117.6(5) . . . . ?
C4 C5 C6 C7 -116.9(5) . . . . ?
C6 C5 C11 C12 48.7(5) . . . . ?
C4 C5 C11 C12 -77.5(4) . . . . ?
C6 C5 C11 C16 -130.4(4) . . . . ?
C4 C5 C11 C16 103.4(4) . . . . ?
C16 C11 C12 C13 1.3(6) . . . . ?
C5 C11 C12 C13 -177.8(4) . . . . ?
C11 C12 C13 C14 -1.0(6) . . . . ?
C12 C13 C14 C15 0.1(7) . . . . ?
C13 C14 C15 C16 0.3(6) . . . . ?
C14 C15 C16 C11 0.1(6) . . . . ?
C12 C11 C16 C15 -0.9(6) . . . . ?
C5 C11 C16 C15 178.2(4) . . . . ?
O1 S C21 C26 143.1(3) . . . . ?
O2 S C21 C26 12.3(3) . . . . ?
N S C21 C26 -103.7(3) . . . . ?
O1 S C21 C22 -36.1(3) . . . . ?
O2 S C21 C22 -166.9(3) . . . . ?
N S C21 C22 77.1(3) . . . . ?
C26 C21 C22 C23 -1.6(5) . . . . ?
S C21 C22 C23 177.5(3) . . . . ?
C21 C22 C23 C24 0.9(6) . . . . ?
C22 C23 C24 C25 0.0(6) . . . . ?
C22 C23 C24 C27 -178.1(4) . . . . ?
C23 C24 C25 C26 -0.3(6) . . . . ?
C27 C24 C25 C26 177.8(4) . . . . ?
C22 C21 C26 C25 1.4(6) . . . . ?
S C21 C26 C25 -177.7(3) . . . . ?
C24 C25 C26 C21 -0.4(6) . . . . ?
